data_2310558
loop_
_publ_author_name
'Cruickshank, D.W.J.'

_publ_section_title
;
 Refinements of Structures Containing Bonds between Si, P, S or Cl and O
 or N. IX. (N O2 2 S3 O10)
;
_journal_name_full 'Acta Crystallographica (1,1948-23,1967)'
_journal_page_first 684
_journal_page_last 685
_journal_volume 17
_journal_year 1964
_chemical_formula_sum 'N2 O14 S3'
_chemical_name_systematic '(N O2)2 S3 O10'
_space_group_IT_number 9
_symmetry_space_group_name_Hall 'C -2yc'
_symmetry_space_group_name_H-M 'C 1 c 1'
_cell_angle_alpha 90
_cell_angle_beta 102
_cell_angle_gamma 90
_cell_formula_units_Z 4
_cell_length_a 19.54
_cell_length_b 7.3
_cell_length_c 7.56
_cell_volume 1054.808
_citation_journal_id_ASTM ACCRA9
_cod_depositor_comments
;
  sign changed to y coordinate of N1 atom in order to get a reasonable
  chemistry. Posibly a typo if coordinates have been keyed in.
                                                   miguel
;
_cod_data_source_file Cruickshank_ACCRA9_1964_182.cif
_cod_data_source_block N2O14S3
_cod_original_cell_volume 1054.809
_cod_database_code 2310558

loop_
_symmetry_equiv_pos_as_xyz
x,y,z
x,-y,z+1/2
x+1/2,y+1/2,z
x+1/2,-y+1/2,z+1/2

loop_
_atom_site_label
_atom_site_type_symbol
_atom_site_fract_x
_atom_site_fract_y
_atom_site_fract_z
_atom_site_occupancy
_atom_site_U_iso_or_equiv
O3 O-2 0.152 0.2164 0.541 1 0.0
S1 S+6 0.0005 0.2671 0.2487 1 0.0
O14 O-2 -0.2062 -0.1274 0.1958 1 0.0
N2 N+5 -0.1489 -0.163 0.2328 1 0.0
O5 O-2 0.0031 0.2589 0.0754 1 0.0
O1 O-2 0.0629 0.4014 0.3201 1 0.0
O2 O-2 0.1791 0.4795 0.3902 1 0.0
S3 S+6 -0.1459 0.3178 0.2288 1 0.0
O13 O-2 -0.0937 -0.1822 0.2381 1 0.0
O8 O-2 -0.0604 0.3918 0.254 1 0.0
N1 N+5 0.1484 -0.1543 0.4034 1 0.0
O6 O-2 0.0921 -0.1877 0.3466 1 0.0
O9 O-2 -0.1801 0.4959 0.1905 1 0.0
O11 O-2 -0.1469 0.2041 0.0688 1 0.0
O10 O-2 -0.1525 0.1986 0.3942 1 0.0
O12 O-2 -0.0015 0.1082 0.3558 1 0.0
O7 O-2 0.2078 -0.1438 0.3466 1 0.0
S2 S+6 0.1459 0.3178 0.3889 1 0.0
O4 O-2 0.1505 0.2123 0.25 1 0.0
